data_7232176
loop_
_publ_author_name
'Hirahara, Masanari'
'Goto, Hiroki'
'Yamamoto, Rei'
'Yagi, Masayuki'
'Umemura, Yasushi'

_publ_section_title
;
 Photoisomerization and thermal isomerization of ruthenium aqua complexes
 with chloro-substituted asymmetric bidentate ligands
;
_journal_issue 4
_journal_name_full 'RSC Advances'
_journal_page_first 2002
_journal_paper_doi 10.1039/C8RA08943D
_journal_volume 9
_journal_year 2019
_chemical_formula_sum 'C31 H26 Cl2 F6 N5 O P Ru'
_chemical_formula_weight 801.51
_chemical_name_systematic
; 
 ? 
;
_space_group_IT_number 14
_symmetry_cell_setting monoclinic
_symmetry_space_group_name_Hall '-P 2ybc'
_symmetry_space_group_name_H-M 'P 1 21/c 1'
_atom_sites_solution_hydrogens geom
_atom_sites_solution_primary direct
_atom_sites_solution_secondary difmap
_audit_creation_method SHELXL-97
_audit_update_record
;
2017-04-27 deposited with the CCDC.
2019-01-07 downloaded from the CCDC.
;
_cell_angle_alpha 90.00
_cell_angle_beta 94.409(2)
_cell_angle_gamma 90.00
_cell_formula_units_Z 4
_cell_length_a 8.7151(13)
_cell_length_b 13.061(2)
_cell_length_c 27.254(4)
_cell_measurement_reflns_used 444
_cell_measurement_temperature 100
_cell_measurement_theta_max 23.0
_cell_measurement_theta_min 1.9
_cell_volume 3093.1(8)
_computing_molecular_graphics 'Olex2 (Dolomanov et al., 2009)'
_computing_structure_refinement 'SHELXL-97 (Sheldrick, 1997)'
_computing_structure_solution 'SHELXS-97 (Sheldrick, 1990)'
_diffrn_ambient_temperature 100
_diffrn_measured_fraction_theta_full 0.996
_diffrn_measured_fraction_theta_max 0.915
_diffrn_measurement_device_type 'Bruker SMART APEX CCD-detector diffractometer'
_diffrn_radiation_monochromator graphite
_diffrn_radiation_source 'fine-focus sealed tube'
_diffrn_radiation_type MoK\a
_diffrn_radiation_wavelength 0.71073
_diffrn_reflns_av_R_equivalents 0.1400
_diffrn_reflns_av_sigmaI/netI 0.2334
_diffrn_reflns_limit_h_max 9
_diffrn_reflns_limit_h_min -11
_diffrn_reflns_limit_k_max 16
_diffrn_reflns_limit_k_min -16
_diffrn_reflns_limit_l_max 32
_diffrn_reflns_limit_l_min -34
_diffrn_reflns_number 17117
_diffrn_reflns_theta_full 26.00
_diffrn_reflns_theta_max 28.44
_diffrn_reflns_theta_min 1.50
_exptl_absorpt_coefficient_mu 0.804
_exptl_absorpt_correction_T_max 1
_exptl_absorpt_correction_T_min 0.426888
_exptl_absorpt_correction_type empirical
_exptl_absorpt_process_details '(SADABS; Sheldrick, G. M., 1996)'
_exptl_crystal_colour black
_exptl_crystal_density_diffrn 1.721
_exptl_crystal_density_method 'not measured'
_exptl_crystal_description plate
_exptl_crystal_F_000 1608
_exptl_crystal_size_max 0.18
_exptl_crystal_size_mid 0.07
_exptl_crystal_size_min 0.03
_refine_diff_density_max 0.734
_refine_diff_density_min -0.800
_refine_diff_density_rms 0.155
_refine_ls_extinction_coef 0.0032(4)
_refine_ls_extinction_expression Fc^*^=kFc[1+0.001xFc^2^\l^3^/sin(2\q)]^-1/4^
_refine_ls_extinction_method SHELXL
_refine_ls_goodness_of_fit_ref 0.928
_refine_ls_hydrogen_treatment mixed
_refine_ls_matrix_type full
_refine_ls_number_parameters 473
_refine_ls_number_reflns 7136
_refine_ls_number_restraints 14
_refine_ls_restrained_S_all 0.931
_refine_ls_R_factor_all 0.1963
_refine_ls_R_factor_gt 0.0704
_refine_ls_shift/su_max 0.005
_refine_ls_shift/su_mean 0.000
_refine_ls_structure_factor_coef Fsqd
_refine_ls_weighting_details 'calc w=1/[\s^2^(Fo^2^)+(0.0757P)^2^+0.0000P] where P=(Fo^2^+2Fc^2^)/3'
_refine_ls_weighting_scheme calc
_refine_ls_wR_factor_gt 0.1318
_refine_ls_wR_factor_ref 0.1879
_reflns_number_gt 3080
_reflns_number_total 7136
_reflns_threshold_expression >2sigma(I)
_cod_data_source_file c8ra08943d2.cif
_cod_data_source_block 4ClRuCl
_cod_original_sg_symbol_H-M 'P 21/c'
_cod_database_code 7232176

loop_
_symmetry_equiv_pos_as_xyz
'x, y, z'
'-x, y+1/2, -z+1/2'
'-x, -y, -z'
'x, -y-1/2, z-1/2'

loop_
_atom_site_label
_atom_site_type_symbol
_atom_site_fract_x
_atom_site_fract_y
_atom_site_fract_z
_atom_site_U_iso_or_equiv
_atom_site_adp_type
_atom_site_occupancy
_atom_site_symmetry_multiplicity
_atom_site_calc_flag
_atom_site_refinement_flags
_atom_site_disorder_assembly
_atom_site_disorder_group
Ru1 Ru 0.41612(8) 0.56010(5) 0.33024(2) 0.0231(2) Uani 1 1 d . . .
Cl1 Cl 0.3306(2) 0.72048(16) 0.29071(8) 0.0325(5) Uani 1 1 d . . .
Cl2 Cl 0.1576(3) 0.52758(19) 0.55152(8) 0.0455(7) Uani 1 1 d . . .
N2 N 0.4556(8) 0.5288(5) 0.2624(2) 0.0274(17) Uani 1 1 d . . .
N5 N 0.3653(7) 0.5738(5) 0.4058(2) 0.0244(16) Uani 1 1 d . . .
N4 N 0.4880(7) 0.4228(5) 0.3584(2) 0.0242(16) Uani 1 1 d . . .
N1 N 0.2119(7) 0.4902(5) 0.3070(2) 0.0243(16) Uani 1 1 d . . .
C23 C 0.2418(9) 0.5465(7) 0.4964(3) 0.032(2) Uani 1 1 d . . .
C29 C 0.3026(9) 0.6568(6) 0.4294(3) 0.026(2) Uani 1 1 d . . .
C24 C 0.2340(9) 0.6453(7) 0.4751(3) 0.026(2) Uani 1 1 d . . .
C22 C 0.3118(9) 0.4669(6) 0.4754(3) 0.029(2) Uani 1 1 d . . .
H22 H 0.3179 0.4031 0.4907 0.034 Uiso 1 1 calc R . .
C21 C 0.3752(9) 0.4829(6) 0.4299(3) 0.0254(19) Uani 1 1 d . . .
C20 C 0.4486(9) 0.3988(6) 0.4047(3) 0.0234(19) Uani 1 1 d . . .
F1 F 1.0451(7) 0.0776(5) 0.4469(2) 0.0699(19) Uani 1 1 d . . .
F2 F 1.2369(8) 0.1005(5) 0.3995(2) 0.077(2) Uani 1 1 d . . .
N3 N 0.6388(8) 0.6153(5) 0.3298(3) 0.0297(17) Uani 1 1 d . . .
C10 C 0.5925(10) 0.5575(7) 0.2462(3) 0.031(2) Uani 1 1 d . . .
C13 C 0.9324(11) 0.6849(7) 0.3170(4) 0.049(3) Uani 1 1 d . . .
H13 H 1.0317 0.7076 0.3129 0.059 Uiso 1 1 calc R . .
C14 C 0.8751(11) 0.6942(7) 0.3625(4) 0.042(3) Uani 1 1 d . . .
H14 H 0.9332 0.7232 0.3889 0.051 Uiso 1 1 calc R . .
C11 C 0.6945(10) 0.6061(6) 0.2847(3) 0.032(2) Uani 1 1 d . . .
C15 C 0.7255(10) 0.6581(7) 0.3671(3) 0.033(2) Uani 1 1 d . . .
H15 H 0.6844 0.6642 0.3975 0.040 Uiso 1 1 calc R . .
C12 C 0.8455(11) 0.6422(7) 0.2771(4) 0.039(3) Uani 1 1 d . . .
H12 H 0.8847 0.6374 0.2464 0.047 Uiso 1 1 calc R . .
C25 C 0.1687(10) 0.7320(7) 0.4953(3) 0.034(2) Uani 1 1 d . . .
H25 H 0.1218 0.7257 0.5247 0.041 Uiso 1 1 calc R . .
C27 C 0.2410(10) 0.8358(7) 0.4295(3) 0.038(2) Uani 1 1 d . . .
H27 H 0.2431 0.8997 0.4145 0.046 Uiso 1 1 calc R . .
C28 C 0.3073(10) 0.7532(6) 0.4077(3) 0.031(2) Uani 1 1 d . . .
H28 H 0.3550 0.7618 0.3786 0.037 Uiso 1 1 calc R . .
C18 C 0.5607(10) 0.2323(7) 0.4001(3) 0.038(2) Uani 1 1 d . . .
H18 H 0.5880 0.1693 0.4140 0.046 Uiso 1 1 calc R . .
C17 C 0.5956(9) 0.2585(6) 0.3527(3) 0.031(2) Uani 1 1 d . . .
H17 H 0.6455 0.2114 0.3339 0.037 Uiso 1 1 calc R . .
C19 C 0.4825(9) 0.3063(6) 0.4252(3) 0.029(2) Uani 1 1 d . . .
H19 H 0.4531 0.2920 0.4566 0.035 Uiso 1 1 calc R . .
C1 C 0.0971(9) 0.4587(6) 0.3343(3) 0.029(2) Uani 1 1 d . . .
H1 H 0.1055 0.4733 0.3678 0.035 Uiso 1 1 calc R . .
C5 C 0.2017(10) 0.4638(6) 0.2579(3) 0.029(2) Uani 1 1 d . . .
C9 C 0.6196(11) 0.5363(7) 0.1977(3) 0.038(2) Uani 1 1 d . . .
H9 H 0.7142 0.5524 0.1860 0.046 Uiso 1 1 calc R . .
C4 C 0.0742(12) 0.4148(7) 0.2372(4) 0.045(3) Uani 1 1 d . . .
H4 H 0.0672 0.4002 0.2037 0.054 Uiso 1 1 calc R . .
C6 C 0.3406(11) 0.4877(7) 0.2326(3) 0.034(2) Uani 1 1 d . . .
C2 C -0.0306(10) 0.4066(7) 0.3154(4) 0.037(2) Uani 1 1 d . . .
H2 H -0.1056 0.3853 0.3357 0.045 Uiso 1 1 calc R . .
C8 C 0.5058(12) 0.4911(7) 0.1668(3) 0.043(3) Uani 1 1 d . . .
H8 H 0.5242 0.4772 0.1343 0.051 Uiso 1 1 calc R . .
C7 C 0.3662(12) 0.4668(6) 0.1836(3) 0.043(3) Uani 1 1 d . . .
H7 H 0.2896 0.4368 0.1627 0.051 Uiso 1 1 calc R . .
C3 C -0.0453(11) 0.3864(7) 0.2653(4) 0.045(3) Uani 1 1 d . . .
H3 H -0.1330 0.3546 0.2509 0.054 Uiso 1 1 calc R . .
C26 C 0.1718(10) 0.8256(7) 0.4731(3) 0.037(2) Uani 1 1 d . . .
H26 H 0.1275 0.8820 0.4872 0.044 Uiso 1 1 calc R . .
C16 C 0.5582(9) 0.3514(7) 0.3337(3) 0.028(2) Uani 1 1 d . . .
H16 H 0.5827 0.3660 0.3018 0.034 Uiso 1 1 calc R . .
O1 O 1.2603(10) 0.2339(6) 0.5211(3) 0.064(2) Uani 1 1 d D . .
H1A H 1.2134 0.2255 0.4941 0.097 Uiso 1 1 calc R . .
C30 C 1.2827(19) 0.1336(12) 0.5462(5) 0.113(6) Uani 1 1 d D . .
H30A H 1.3289 0.1442 0.5793 0.135 Uiso 1 1 calc R . .
H30B H 1.1837 0.1007 0.5485 0.135 Uiso 1 1 calc R . .
P1A P 1.081(4) 0.143(3) 0.3932(12) 0.046(6) Uani 0.38(4) 1 d PU A 1
F4A F 1.054(4) 0.041(4) 0.3600(13) 0.082(13) Uani 0.38(4) 1 d P A 1
P6A F 0.911(4) 0.184(4) 0.3839(14) 0.085(13) Uani 0.38(4) 1 d P A 1
F3A F 1.115(4) 0.244(3) 0.4263(14) 0.077(12) Uani 0.38(4) 1 d P A 1
F5A F 1.147(5) 0.202(2) 0.3504(8) 0.070(11) Uani 0.38(4) 1 d P A 1
P1B P 1.041(3) 0.1161(19) 0.3946(8) 0.052(4) Uani 0.62(4) 1 d PU A 255
F3B F 1.067(4) 0.227(2) 0.4160(10) 0.111(13) Uani 0.62(4) 1 d P A 255
F4B F 1.017(3) 0.004(2) 0.3750(9) 0.068(6) Uani 0.62(4) 1 d P A 255
F5B F 1.029(4) 0.1561(18) 0.3389(5) 0.097(11) Uani 0.62(4) 1 d P A 255
F6B F 0.857(2) 0.118(3) 0.3971(6) 0.089(8) Uani 0.62(4) 1 d P A 255
C31 C 1.3792(19) 0.0691(15) 0.5199(6) 0.152(8) Uani 1 1 d D . .
H31A H 1.3365 0.0619 0.4866 0.227 Uiso 1 1 calc R . .
H31B H 1.3863 0.0030 0.5353 0.227 Uiso 1 1 calc R . .
H31C H 1.4800 0.0988 0.5201 0.227 Uiso 1 1 calc R . .

loop_
_atom_site_aniso_label
_atom_site_aniso_U_11
_atom_site_aniso_U_22
_atom_site_aniso_U_33
_atom_site_aniso_U_23
_atom_site_aniso_U_13
_atom_site_aniso_U_12
Ru1 0.0166(3) 0.0292(4) 0.0239(4) 0.0030(4) 0.0039(2) 0.0003(4)
Cl1 0.0271(13) 0.0349(12) 0.0359(13) 0.0049(10) 0.0041(9) 0.0019(10)
Cl2 0.0473(15) 0.0618(17) 0.0294(13) 0.0063(12) 0.0164(11) 0.0026(13)
N2 0.030(4) 0.022(4) 0.031(4) 0.005(3) 0.008(3) 0.010(3)
N5 0.015(4) 0.030(4) 0.028(4) 0.004(3) 0.007(3) -0.006(3)
N4 0.018(4) 0.028(4) 0.027(4) -0.002(3) 0.003(3) 0.000(3)
N1 0.021(4) 0.029(4) 0.022(4) 0.006(3) -0.003(3) -0.001(3)
C23 0.022(5) 0.053(6) 0.022(4) -0.005(5) 0.003(3) -0.006(5)
C29 0.017(5) 0.034(5) 0.028(5) 0.000(4) 0.001(4) 0.003(4)
C24 0.013(4) 0.040(5) 0.026(5) 0.002(4) 0.000(3) 0.003(4)
C22 0.028(5) 0.036(5) 0.021(4) 0.000(4) 0.001(4) 0.000(4)
C21 0.025(5) 0.026(4) 0.025(5) 0.003(4) 0.002(4) 0.001(4)
C20 0.017(4) 0.029(5) 0.024(5) 0.002(4) 0.004(3) 0.001(4)
F1 0.061(4) 0.097(5) 0.055(4) -0.013(4) 0.026(3) 0.006(4)
F2 0.062(5) 0.087(5) 0.090(5) -0.012(4) 0.043(4) 0.009(4)
N3 0.020(4) 0.035(4) 0.036(4) 0.007(4) 0.010(3) 0.004(4)
C10 0.034(5) 0.029(5) 0.031(5) 0.004(4) 0.013(4) 0.007(5)
C13 0.016(5) 0.036(6) 0.098(10) 0.021(6) 0.014(6) 0.003(5)
C14 0.028(6) 0.032(5) 0.065(7) 0.011(5) -0.004(5) -0.004(5)
C11 0.026(5) 0.027(5) 0.045(6) 0.011(4) 0.009(4) 0.005(4)
C15 0.019(5) 0.035(5) 0.045(6) 0.008(5) -0.003(4) -0.006(4)
C12 0.034(6) 0.038(6) 0.049(6) 0.018(5) 0.024(5) -0.001(5)
C25 0.027(5) 0.046(6) 0.032(5) -0.003(5) 0.011(4) 0.008(5)
C27 0.037(6) 0.036(6) 0.041(6) -0.001(5) 0.005(4) 0.001(5)
C28 0.025(5) 0.036(5) 0.033(5) -0.002(4) 0.010(4) -0.009(4)
C18 0.024(5) 0.040(6) 0.050(6) 0.009(5) 0.000(4) -0.005(5)
C17 0.026(5) 0.029(5) 0.038(5) -0.001(4) 0.007(4) 0.006(4)
C19 0.022(5) 0.033(5) 0.033(5) 0.007(4) 0.007(4) 0.001(4)
C1 0.013(4) 0.032(5) 0.042(5) 0.000(4) 0.006(4) 0.002(4)
C5 0.031(5) 0.025(5) 0.029(5) 0.004(4) -0.001(4) 0.004(4)
C9 0.037(6) 0.049(6) 0.032(5) 0.012(5) 0.018(4) 0.014(5)
C4 0.048(7) 0.037(6) 0.045(6) -0.012(5) -0.023(5) 0.012(5)
C6 0.038(6) 0.034(5) 0.030(5) -0.005(4) 0.007(4) 0.002(5)
C2 0.024(5) 0.036(6) 0.052(6) 0.003(5) -0.001(4) -0.012(4)
C8 0.060(7) 0.040(6) 0.029(6) 0.005(5) 0.015(5) 0.015(6)
C7 0.066(7) 0.031(5) 0.032(5) 0.000(4) 0.012(5) 0.003(5)
C3 0.025(6) 0.044(6) 0.064(7) -0.005(5) -0.014(5) -0.001(5)
C26 0.037(6) 0.031(5) 0.044(6) -0.010(5) 0.011(4) 0.005(5)
C16 0.013(4) 0.041(5) 0.032(5) 0.001(4) 0.006(4) 0.007(4)
O1 0.076(6) 0.063(5) 0.054(5) 0.022(4) 0.004(4) -0.004(5)
C30 0.113(14) 0.161(17) 0.058(10) -0.005(10) -0.030(9) 0.045(13)
P1A 0.048(13) 0.068(15) 0.023(5) 0.004(9) 0.008(8) 0.026(9)
F4A 0.060(16) 0.15(4) 0.041(17) -0.06(2) 0.018(12) -0.010(19)
P6A 0.036(16) 0.13(3) 0.09(2) -0.03(2) -0.027(13) 0.052(17)
F3A 0.082(18) 0.052(19) 0.09(2) -0.022(14) -0.021(16) 0.038(16)
F5A 0.10(2) 0.069(16) 0.045(12) 0.001(11) 0.018(13) 0.042(16)
P1B 0.054(9) 0.069(10) 0.034(5) -0.012(5) 0.011(5) 0.020(6)
F3B 0.21(3) 0.052(10) 0.084(16) -0.014(11) 0.11(2) -0.009(15)
F4B 0.054(13) 0.103(14) 0.047(11) -0.023(9) -0.003(7) 0.025(10)
F5B 0.18(3) 0.083(13) 0.035(8) 0.017(7) 0.030(11) 0.073(16)
F6B 0.061(11) 0.15(2) 0.052(8) -0.002(10) 0.001(7) 0.050(12)
C31 0.113(15) 0.20(2) 0.131(16) -0.034(15) -0.060(12) -0.033(15)

loop_
_atom_type_symbol
_atom_type_description
_atom_type_scat_dispersion_real
_atom_type_scat_dispersion_imag
_atom_type_scat_source
C C 0.0033 0.0016 'International Tables Vol C Tables 4.2.6.8 and 6.1.1.4'
H H 0.0000 0.0000 'International Tables Vol C Tables 4.2.6.8 and 6.1.1.4'
N N 0.0061 0.0033 'International Tables Vol C Tables 4.2.6.8 and 6.1.1.4'
F F 0.0171 0.0103 'International Tables Vol C Tables 4.2.6.8 and 6.1.1.4'
P P 0.1023 0.0942 'International Tables Vol C Tables 4.2.6.8 and 6.1.1.4'
Cl Cl 0.1484 0.1585 'International Tables Vol C Tables 4.2.6.8 and 6.1.1.4'
Ru Ru -1.2594 0.8363 'International Tables Vol C Tables 4.2.6.8 and 6.1.1.4'
O O 0.0106 0.0060 'International Tables Vol C Tables 4.2.6.8 and 6.1.1.4'

loop_
_geom_angle_atom_site_label_1
_geom_angle_atom_site_label_2
_geom_angle_atom_site_label_3
_geom_angle
N2 Ru1 N4 95.8(3)
N2 Ru1 N1 80.0(3)
N4 Ru1 N1 87.6(3)
N2 Ru1 N3 80.4(3)
N4 Ru1 N3 92.7(3)
N1 Ru1 N3 160.3(3)
N2 Ru1 N5 172.5(3)
N4 Ru1 N5 78.0(2)
N1 Ru1 N5 95.5(2)
N3 Ru1 N5 103.9(3)
N2 Ru1 Cl1 80.33(19)
N4 Ru1 Cl1 176.08(18)
N1 Ru1 Cl1 91.00(19)
N3 Ru1 Cl1 87.31(19)
N5 Ru1 Cl1 105.82(18)
C6 N2 C10 122.9(7)
C6 N2 Ru1 118.5(5)
C10 N2 Ru1 118.3(6)
C21 N5 C29 118.0(6)
C21 N5 Ru1 112.4(5)
C29 N5 Ru1 128.7(5)
C16 N4 C20 117.7(7)
C16 N4 Ru1 124.7(6)
C20 N4 Ru1 117.3(5)
C1 N1 C5 117.6(7)
C1 N1 Ru1 128.5(6)
C5 N1 Ru1 113.6(5)
C22 C23 C24 122.4(7)
C22 C23 Cl2 119.3(7)
C24 C23 Cl2 118.3(6)
N5 C29 C28 118.8(7)
N5 C29 C24 121.7(7)
C28 C29 C24 119.5(7)
C25 C24 C23 125.8(7)
C25 C24 C29 117.9(8)
C23 C24 C29 116.3(7)
C23 C22 C21 118.4(8)
C23 C22 H22 120.8
C21 C22 H22 120.8
N5 C21 C22 122.7(7)
N5 C21 C20 116.2(7)
C22 C21 C20 121.0(7)
C19 C20 N4 121.5(7)
C19 C20 C21 124.3(7)
N4 C20 C21 114.1(7)
P1B F1 P1A 15.5(15)
P1A F2 P1B 15.5(16)
C15 N3 C11 120.2(7)
C15 N3 Ru1 127.8(6)
C11 N3 Ru1 112.0(6)
N2 C10 C9 118.3(8)
N2 C10 C11 112.7(7)
C9 C10 C11 129.0(8)
C14 C13 C12 121.7(9)
C14 C13 H13 119.2
C12 C13 H13 119.2
C13 C14 C15 117.2(9)
C13 C14 H14 121.4
C15 C14 H14 121.4
N3 C11 C12 119.9(9)
N3 C11 C10 116.5(7)
C12 C11 C10 123.6(8)
N3 C15 C14 123.0(9)
N3 C15 H15 118.5
C14 C15 H15 118.5
C13 C12 C11 118.0(8)
C13 C12 H12 121.0
C11 C12 H12 121.0
C26 C25 C24 121.8(8)
C26 C25 H25 119.1
C24 C25 H25 119.1
C26 C27 C28 121.3(9)
C26 C27 H27 119.3
C28 C27 H27 119.3
C27 C28 C29 119.8(8)
C27 C28 H28 120.1
C29 C28 H28 120.1
C17 C18 C19 115.9(8)
C17 C18 H18 122.1
C19 C18 H18 122.1
C16 C17 C18 120.9(8)
C16 C17 H17 119.5
C18 C17 H17 119.5
C20 C19 C18 121.0(8)
C20 C19 H19 119.5
C18 C19 H19 119.5
N1 C1 C2 123.7(8)
N1 C1 H1 118.1
C2 C1 H1 118.1
C4 C5 N1 120.5(8)
C4 C5 C6 125.3(9)
N1 C5 C6 114.1(8)
C8 C9 C10 119.9(8)
C8 C9 H9 120.0
C10 C9 H9 120.0
C5 C4 C3 121.2(9)
C5 C4 H4 119.4
C3 C4 H4 119.4
N2 C6 C7 119.1(8)
N2 C6 C5 113.6(7)
C7 C6 C5 127.2(9)
C1 C2 C3 118.4(8)
C1 C2 H2 120.8
C3 C2 H2 120.8
C7 C8 C9 120.6(9)
C7 C8 H8 119.7
C9 C8 H8 119.7
C8 C7 C6 119.1(10)
C8 C7 H7 120.5
C6 C7 H7 120.5
C2 C3 C4 118.4(9)
C2 C3 H3 120.8
C4 C3 H3 120.8
C25 C26 C27 119.6(8)
C25 C26 H26 120.2
C27 C26 H26 120.2
N4 C16 C17 122.9(8)
N4 C16 H16 118.5
C17 C16 H16 118.5
C30 O1 H1A 109.5
C31 C30 O1 110.7(14)
C31 C30 H30A 109.5
O1 C30 H30A 109.5
C31 C30 H30B 109.5
O1 C30 H30B 109.5
H30A C30 H30B 108.1
F2 P1A F5A 83.2(15)
F2 P1A P6A 177(3)
F5A P1A P6A 96(2)
F2 P1A F4A 81(2)
F5A P1A F4A 92(2)
P6A P1A F4A 95(2)
F2 P1A F3A 97(2)
F5A P1A F3A 87(2)
P6A P1A F3A 86(2)
F4A P1A F3A 178(3)
F2 P1A F1 86.8(17)
F5A P1A F1 168(2)
P6A P1A F1 94(2)
F4A P1A F1 92.5(18)
F3A P1A F1 88(2)
F1 P1B F3B 88.1(15)
F1 P1B F4B 90.2(12)
F3B P1B F4B 178(2)
F1 P1B F5B 177.5(15)
F3B P1B F5B 92.6(14)
F4B P1B F5B 89.1(14)
F1 P1B F6B 85.1(10)
F3B P1B F6B 94.7(17)
F4B P1B F6B 85.4(14)
F5B P1B F6B 92.5(16)
F1 P1B F2 86.5(12)
F3B P1B F2 88.3(13)
F4B P1B F2 91.2(15)
F5B P1B F2 96.0(12)
F6B P1B F2 170.9(15)
C30 C31 H31A 109.5
C30 C31 H31B 109.5
H31A C31 H31B 109.5
C30 C31 H31C 109.5
H31A C31 H31C 109.5
H31B C31 H31C 109.5

loop_
_geom_bond_atom_site_label_1
_geom_bond_atom_site_label_2
_geom_bond_distance
Ru1 N2 1.950(7)
Ru1 N4 2.031(6)
Ru1 N1 2.057(7)
Ru1 N3 2.071(7)
Ru1 N5 2.148(6)
Ru1 Cl1 2.446(2)
Cl2 C23 1.739(8)
N2 C6 1.352(11)
N2 C10 1.357(10)
N5 C21 1.357(10)
N5 C29 1.392(9)
N4 C16 1.327(9)
N4 C20 1.369(9)
N1 C1 1.357(9)
N1 C5 1.377(10)
C23 C22 1.354(11)
C23 C24 1.414(11)
C29 C28 1.393(11)
C29 C24 1.430(10)
C24 C25 1.399(11)
C22 C21 1.412(10)
C22 H22 0.9300
C21 C20 1.469(10)
C20 C19 1.354(10)
F1 P1B 1.51(2)
F1 P1A 1.74(3)
F2 P1A 1.46(4)
F2 P1B 1.71(2)
N3 C15 1.343(11)
N3 C11 1.360(10)
C10 C9 1.388(11)
C10 C11 1.467(12)
C13 C14 1.375(12)
C13 C12 1.394(13)
C13 H13 0.9300
C14 C15 1.401(11)
C14 H14 0.9300
C11 C12 1.428(11)
C15 H15 0.9300
C12 H12 0.9300
C25 C26 1.365(12)
C25 H25 0.9300
C27 C26 1.379(11)
C27 C28 1.380(11)
C27 H27 0.9300
C28 H28 0.9300
C18 C17 1.391(11)
C18 C19 1.393(11)
C18 H18 0.9300
C17 C16 1.349(11)
C17 H17 0.9300
C19 H19 0.9300
C1 C2 1.371(11)
C1 H1 0.9300
C5 C4 1.366(12)
C5 C6 1.472(11)
C9 C8 1.384(13)
C9 H9 0.9300
C4 C3 1.390(13)
C4 H4 0.9300
C6 C7 1.398(11)
C2 C3 1.385(13)
C2 H2 0.9300
C8 C7 1.370(12)
C8 H8 0.9300
C7 H7 0.9300
C3 H3 0.9300
C26 H26 0.9300
C16 H16 0.9300
O1 C30 1.484(13)
O1 H1A 0.8200
C30 C31 1.422(14)
C30 H30A 0.9700
C30 H30B 0.9700
P1A F5A 1.55(3)
P1A P6A 1.58(4)
P1A F4A 1.61(5)
P1A F3A 1.62(5)
P1B F3B 1.57(4)
P1B F4B 1.57(3)
P1B F5B 1.60(3)
P1B F6B 1.61(2)
C31 H31A 0.9600
C31 H31B 0.9600
C31 H31C 0.9600

loop_
_geom_torsion_atom_site_label_1
_geom_torsion_atom_site_label_2
_geom_torsion_atom_site_label_3
_geom_torsion_atom_site_label_4
_geom_torsion
N4 Ru1 N2 C6 91.4(6)
N1 Ru1 N2 C6 4.9(6)
N3 Ru1 N2 C6 -176.8(7)
Cl1 Ru1 N2 C6 -87.9(6)
N4 Ru1 N2 C10 -94.3(6)
N1 Ru1 N2 C10 179.1(6)
N3 Ru1 N2 C10 -2.5(6)
Cl1 Ru1 N2 C10 86.4(6)
N4 Ru1 N5 C21 -12.5(5)
N1 Ru1 N5 C21 74.0(6)
N3 Ru1 N5 C21 -102.3(6)
Cl1 Ru1 N5 C21 166.6(5)
N4 Ru1 N5 C29 178.6(7)
N1 Ru1 N5 C29 -95.0(7)
N3 Ru1 N5 C29 88.8(7)
Cl1 Ru1 N5 C29 -2.4(7)
N2 Ru1 N4 C16 8.7(7)
N1 Ru1 N4 C16 88.4(7)
N3 Ru1 N4 C16 -71.9(7)
N5 Ru1 N4 C16 -175.5(7)
N2 Ru1 N4 C20 -165.1(6)
N1 Ru1 N4 C20 -85.4(6)
N3 Ru1 N4 C20 114.3(6)
N5 Ru1 N4 C20 10.7(5)
N2 Ru1 N1 C1 169.2(7)
N4 Ru1 N1 C1 72.8(7)
N3 Ru1 N1 C1 164.4(7)
N5 Ru1 N1 C1 -4.8(7)
Cl1 Ru1 N1 C1 -110.8(6)
N2 Ru1 N1 C5 -3.6(5)
N4 Ru1 N1 C5 -99.9(5)
N3 Ru1 N1 C5 -8.4(11)
N5 Ru1 N1 C5 -177.6(5)
Cl1 Ru1 N1 C5 76.4(5)
C21 N5 C29 C28 172.8(8)
Ru1 N5 C29 C28 -18.8(11)
C21 N5 C29 C24 -7.1(12)
Ru1 N5 C29 C24 161.3(6)
C22 C23 C24 C25 -177.7(9)
Cl2 C23 C24 C25 2.5(12)
C22 C23 C24 C29 0.9(13)
Cl2 C23 C24 C29 -179.0(6)
N5 C29 C24 C25 -177.7(8)
C28 C29 C24 C25 2.4(12)
N5 C29 C24 C23 3.7(12)
C28 C29 C24 C23 -176.2(8)
C24 C23 C22 C21 -1.8(13)
Cl2 C23 C22 C21 178.0(6)
C29 N5 C21 C22 6.2(12)
Ru1 N5 C21 C22 -164.0(6)
C29 N5 C21 C20 -177.2(7)
Ru1 N5 C21 C20 12.6(9)
C23 C22 C21 N5 -1.8(13)
C23 C22 C21 C20 -178.2(8)
C16 N4 C20 C19 1.4(12)
Ru1 N4 C20 C19 175.6(6)
C16 N4 C20 C21 178.5(7)
Ru1 N4 C20 C21 -7.3(9)
N5 C21 C20 C19 172.9(8)
C22 C21 C20 C19 -10.4(13)
N5 C21 C20 N4 -4.1(11)
C22 C21 C20 N4 172.6(7)
N2 Ru1 N3 C15 -179.1(7)
N4 Ru1 N3 C15 -83.7(7)
N1 Ru1 N3 C15 -174.3(7)
N5 Ru1 N3 C15 -5.4(7)
Cl1 Ru1 N3 C15 100.2(7)
N2 Ru1 N3 C11 2.3(5)
N4 Ru1 N3 C11 97.7(6)
N1 Ru1 N3 C11 7.1(11)
N5 Ru1 N3 C11 176.0(5)
Cl1 Ru1 N3 C11 -78.4(5)
C6 N2 C10 C9 -5.2(12)
Ru1 N2 C10 C9 -179.2(6)
C6 N2 C10 C11 176.2(7)
Ru1 N2 C10 C11 2.2(9)
C12 C13 C14 C15 0.5(14)
C15 N3 C11 C12 -0.1(12)
Ru1 N3 C11 C12 178.6(6)
C15 N3 C11 C10 179.5(7)
Ru1 N3 C11 C10 -1.8(9)
N2 C10 C11 N3 -0.2(11)
C9 C10 C11 N3 -178.5(8)
N2 C10 C11 C12 179.4(8)
C9 C10 C11 C12 1.1(14)
C11 N3 C15 C14 -0.6(13)
Ru1 N3 C15 C14 -179.1(6)
C13 C14 C15 N3 0.4(13)
C14 C13 C12 C11 -1.2(14)
N3 C11 C12 C13 1.0(13)
C10 C11 C12 C13 -178.6(8)
C23 C24 C25 C26 177.3(9)
C29 C24 C25 C26 -1.2(13)
C26 C27 C28 C29 1.1(14)
N5 C29 C28 C27 177.7(8)
C24 C29 C28 C27 -2.4(13)
C19 C18 C17 C16 1.6(13)
N4 C20 C19 C18 0.8(13)
C21 C20 C19 C18 -176.0(8)
C17 C18 C19 C20 -2.2(13)
C5 N1 C1 C2 -3.1(12)
Ru1 N1 C1 C2 -175.6(6)
C1 N1 C5 C4 5.0(11)
Ru1 N1 C5 C4 178.7(6)
C1 N1 C5 C6 -171.6(7)
Ru1 N1 C5 C6 2.0(9)
N2 C10 C9 C8 2.9(13)
C11 C10 C9 C8 -178.9(9)
N1 C5 C4 C3 -2.8(13)
C6 C5 C4 C3 173.5(8)
C10 N2 C6 C7 4.7(13)
Ru1 N2 C6 C7 178.7(6)
C10 N2 C6 C5 -179.1(7)
Ru1 N2 C6 C5 -5.1(10)
C4 C5 C6 N2 -174.7(8)
N1 C5 C6 N2 1.8(11)
C4 C5 C6 C7 1.1(14)
N1 C5 C6 C7 177.6(8)
N1 C1 C2 C3 -1.3(13)
C10 C9 C8 C7 -0.2(14)
C9 C8 C7 C6 -0.3(14)
N2 C6 C7 C8 -1.8(13)
C5 C6 C7 C8 -177.4(9)
C1 C2 C3 C4 3.6(13)
C5 C4 C3 C2 -1.6(14)
C24 C25 C26 C27 0.0(14)
C28 C27 C26 C25 0.1(15)
C20 N4 C16 C17 -2.0(12)
Ru1 N4 C16 C17 -175.7(6)
C18 C17 C16 N4 0.5(14)
P1B F2 P1A F5A -137(9)
P1B F2 P1A F4A -44(7)
P1B F2 P1A F3A 137(9)
P1B F2 P1A F1 49(7)
P1B F1 P1A F2 -120(9)
P1B F1 P1A F5A -151(20)
P1B F1 P1A P6A 57(7)
P1B F1 P1A F4A -39(7)
P1B F1 P1A F3A 143(9)
P1A F1 P1B F3B -41(7)
P1A F1 P1B F4B 139(8)
P1A F1 P1B F6B -136(8)
P1A F1 P1B F2 48(7)
P1A F2 P1B F1 -119(8)
P1A F2 P1B F3B -31(7)
P1A F2 P1B F4B 151(9)
P1A F2 P1B F5B 62(7)
